data_4106181
loop_
_publ_author_name
'Qinliang Zhao'
'T. David Harris'
'Theodore A. Betley'

_publ_contact_author_address
;Department of Chemistry and Chemical Biology
Harvard University
Mallinckrodt 306E
12 Oxford Street
Cambridge, MA 02138
;
_publ_contact_author_email betley@chemistry.harvard.edu
_publ_contact_author_name 'Professor Theodore A. Betley'
_publ_contact_author_phone 617-496-9944
_publ_section_title
;
 [(HL)2Fe6(NCMe)m]n+ (m = 0, 2, 4, 6; n= -1, 0, 1, 2, 3, 4, 6): An
 Electron-Transfer Series Featuring Octahedral Fe6 Clusters Supported by a
 Hexaamide Ligand Platform
;
_journal_name_full 'Journal of the American Chemical Society'
_journal_page_first 8293
_journal_page_last 8306
_journal_paper_doi 10.1021/ja2015845
_journal_volume 133
_journal_year 2011
_chemical_formula_moiety 'C58 H66 Fe6 N18, 4(F6 P), 2(C2 H3 N)'
_chemical_formula_sum 'C62 H72 F24 Fe6 N20 P4'
_chemical_formula_weight 2012.38
_chemical_name_common '[(HL)2Fe6(NCMe)6][PF6]4'
_space_group_IT_number 15
_symmetry_cell_setting monoclinic
_symmetry_space_group_name_Hall '-C 2yc'
_symmetry_space_group_name_H-M 'C 1 2/c 1'
_atom_sites_solution_hydrogens geom
_atom_sites_solution_primary direct
_atom_sites_solution_secondary difmap
_audit_creation_method SHELXL-97
_cell_angle_alpha 90.00
_cell_angle_beta 110.316(3)
_cell_angle_gamma 90.00
_cell_formula_units_Z 4
_cell_length_a 24.607(4)
_cell_length_b 15.053(3)
_cell_length_c 21.417(4)
_cell_measurement_reflns_used 7915
_cell_measurement_temperature 100(2)
_cell_measurement_theta_max 27.618
_cell_measurement_theta_min 2.340
_cell_volume 7440(2)
_computing_cell_refinement 'Bruker SAINT'
_computing_data_collection 'Bruker SMART'
_computing_data_reduction 'Bruker SAINT'
_computing_molecular_graphics XP
_computing_publication_material XCIF
_computing_structure_refinement 'SHELXL-97 (Sheldrick, 1997)'
_computing_structure_solution 'SHELXS-97 (Sheldrick, 1990)'
_diffrn_ambient_temperature 100(2)
_diffrn_measured_fraction_theta_full 0.995
_diffrn_measured_fraction_theta_max 0.995
_diffrn_measurement_device_type 'CCD area detector'
_diffrn_measurement_method 'phi and omega scans'
_diffrn_radiation_monochromator graphite
_diffrn_radiation_source 'fine-focus sealed tube'
_diffrn_radiation_type MoK\a
_diffrn_radiation_wavelength 0.71073
_diffrn_reflns_av_R_equivalents 0.0521
_diffrn_reflns_av_sigmaI/netI 0.0439
_diffrn_reflns_limit_h_max 32
_diffrn_reflns_limit_h_min -32
_diffrn_reflns_limit_k_max 19
_diffrn_reflns_limit_k_min -18
_diffrn_reflns_limit_l_max 28
_diffrn_reflns_limit_l_min -27
_diffrn_reflns_number 39734
_diffrn_reflns_theta_full 27.75
_diffrn_reflns_theta_max 27.75
_diffrn_reflns_theta_min 1.62
_exptl_absorpt_coefficient_mu 1.342
_exptl_absorpt_correction_T_max 0.8448
_exptl_absorpt_correction_T_min 0.7388
_exptl_absorpt_correction_type multi-scan
_exptl_absorpt_process_details 'SADABS (Bruker AXS, 2004)'
_exptl_crystal_colour black
_exptl_crystal_density_diffrn 1.797
_exptl_crystal_description block
_exptl_crystal_F_000 4064
_exptl_crystal_size_max 0.24
_exptl_crystal_size_mid 0.13
_exptl_crystal_size_min 0.13
_refine_diff_density_max 0.714
_refine_diff_density_min -0.486
_refine_diff_density_rms 0.098
_refine_ls_extinction_method none
_refine_ls_goodness_of_fit_ref 1.031
_refine_ls_hydrogen_treatment noref
_refine_ls_matrix_type full
_refine_ls_number_parameters 527
_refine_ls_number_reflns 8722
_refine_ls_number_restraints 0
_refine_ls_restrained_S_all 1.031
_refine_ls_R_factor_all 0.0625
_refine_ls_R_factor_gt 0.0413
_refine_ls_shift/su_max 0.001
_refine_ls_shift/su_mean 0.000
_refine_ls_structure_factor_coef Fsqd
_refine_ls_weighting_details 'calc w=1/[\s^2^(Fo^2^)+(0.0539P)^2^+14.4477P] where P=(Fo^2^+2Fc^2^)/3'
_refine_ls_weighting_scheme calc
_refine_ls_wR_factor_gt 0.1002
_refine_ls_wR_factor_ref 0.1121
_reflns_number_gt 6606
_reflns_number_total 8722
_reflns_threshold_expression >2sigma(I)
_cod_data_source_file ja2015845_si_002_6.cif
_cod_data_source_block 6
_cod_original_cell_volume 7439(2)
_cod_original_sg_symbol_H-M 'C 2/c'
_cod_database_code 4106181

loop_
_symmetry_equiv_pos_as_xyz
'x, y, z'
'-x, y, -z+1/2'
'x+1/2, y+1/2, z'
'-x+1/2, y+1/2, -z+1/2'
'-x, -y, -z'
'x, -y, z-1/2'
'-x+1/2, -y+1/2, -z'
'x+1/2, -y+1/2, z-1/2'

loop_
_atom_site_label
_atom_site_type_symbol
_atom_site_fract_x
_atom_site_fract_y
_atom_site_fract_z
_atom_site_U_iso_or_equiv
_atom_site_adp_type
_atom_site_occupancy
_atom_site_symmetry_multiplicity
_atom_site_calc_flag
_atom_site_refinement_flags
Fe1 Fe 0.245422(17) 0.71544(3) 0.083325(19) 0.01791(10) Uani 1 1 d .
Fe2 Fe 0.233796(17) 0.86899(3) 0.017216(19) 0.01790(10) Uani 1 1 d .
Fe3 Fe 0.331271(17) 0.77116(3) 0.040417(19) 0.01785(10) Uani 1 1 d .
N1 N 0.16251(10) 0.68523(16) 0.04471(11) 0.0192(5) Uani 1 1 d .
N1S N 0.00620(16) 0.5276(3) 0.3785(2) 0.0603(10) Uani 1 1 d .
N2 N 0.23341(10) 0.83970(16) 0.10654(11) 0.0188(5) Uani 1 1 d .
N3 N 0.35130(10) 0.64717(16) 0.02917(11) 0.0187(5) Uani 1 1 d .
N4 N 0.25535(10) 0.59292(16) 0.06531(11) 0.0187(5) Uani 1 1 d .
H4B H 0.2892 0.5693 0.0956 0.022 Uiso 1 1 calc R
N5 N 0.31467(10) 0.89154(16) 0.06494(11) 0.0187(5) Uani 1 1 d .
H5B H 0.3294 0.9352 0.0444 0.022 Uiso 1 1 calc R
N6 N 0.32968(10) 0.72743(16) 0.12408(11) 0.0185(5) Uani 1 1 d .
H6A H 0.3399 0.7714 0.1566 0.022 Uiso 1 1 calc R
N7 N 0.24618(10) 0.67780(16) 0.17160(12) 0.0205(5) Uani 1 1 d .
N8 N 0.21877(10) 0.99640(19) 0.03080(11) 0.0218(5) Uani 1 1 d .
N9 N 0.41471(11) 0.79739(16) 0.08594(12) 0.0212(5) Uani 1 1 d .
C1 C 0.07848(13) 0.8595(2) 0.10376(15) 0.0250(6) Uani 1 1 d .
H1A H 0.0807 0.9240 0.1100 0.037 Uiso 1 1 calc R
H1B H 0.0853 0.8303 0.1467 0.037 Uiso 1 1 calc R
H1C H 0.0400 0.8433 0.0728 0.037 Uiso 1 1 calc R
C1S C 0.01508(16) 0.6008(3) 0.37686(19) 0.0436(9) Uani 1 1 d .
C2 C 0.12466(12) 0.8293(2) 0.07522(14) 0.0214(6) Uani 1 1 d .
C2S C 0.0280(3) 0.6936(3) 0.3768(3) 0.0797(17) Uani 1 1 d .
H2S1 H 0.0344 0.7185 0.4211 0.120 Uiso 1 1 calc R
H2S2 H -0.0046 0.7242 0.3438 0.120 Uiso 1 1 calc R
H2S3 H 0.0630 0.7015 0.3655 0.120 Uiso 1 1 calc R
C3 C 0.11869(12) 0.7300(2) 0.06706(14) 0.0213(6) Uani 1 1 d .
H3A H 0.1207 0.7039 0.1102 0.026 Uiso 1 1 calc R
H3B H 0.0798 0.7167 0.0345 0.026 Uiso 1 1 calc R
C4 C 0.18178(12) 0.8563(2) 0.12529(14) 0.0218(6) Uani 1 1 d .
H4A H 0.1802 0.9205 0.1343 0.026 Uiso 1 1 calc R
H4C H 0.1870 0.8243 0.1674 0.026 Uiso 1 1 calc R
C5 C 0.38855(12) 0.6239(2) -0.00978(13) 0.0210(6) Uani 1 1 d .
H5A H 0.3854 0.5591 -0.0183 0.025 Uiso 1 1 calc R
H5C H 0.4293 0.6366 0.0179 0.025 Uiso 1 1 calc R
C11 C 0.15569(12) 0.5918(2) 0.04864(13) 0.0204(6) Uani 1 1 d .
C12 C 0.10454(13) 0.5464(2) 0.04093(13) 0.0235(6) Uani 1 1 d .
H12A H 0.0692 0.5782 0.0312 0.028 Uiso 1 1 calc R
C13 C 0.10518(14) 0.4554(2) 0.04736(14) 0.0271(7) Uani 1 1 d .
H13A H 0.0699 0.4247 0.0411 0.033 Uiso 1 1 calc R
C14 C 0.15597(14) 0.4081(2) 0.06276(14) 0.0263(7) Uani 1 1 d .
H14A H 0.1558 0.3454 0.0681 0.032 Uiso 1 1 calc R
C15 C 0.20711(13) 0.4518(2) 0.07047(14) 0.0230(6) Uani 1 1 d .
H15A H 0.2424 0.4197 0.0816 0.028 Uiso 1 1 calc R
C16 C 0.20652(12) 0.5424(2) 0.06187(13) 0.0209(6) Uani 1 1 d .
C21 C 0.28192(12) 0.88034(19) 0.15540(14) 0.0202(6) Uani 1 1 d .
C22 C 0.29017(13) 0.8914(2) 0.22256(14) 0.0240(6) Uani 1 1 d .
H22A H 0.2628 0.8681 0.2405 0.029 Uiso 1 1 calc R
C23 C 0.33851(14) 0.9367(2) 0.26306(14) 0.0270(7) Uani 1 1 d .
H23A H 0.3443 0.9437 0.3090 0.032 Uiso 1 1 calc R
C24 C 0.37839(14) 0.9718(2) 0.23802(15) 0.0275(7) Uani 1 1 d .
H24A H 0.4103 1.0053 0.2661 0.033 Uiso 1 1 calc R
C25 C 0.37202(13) 0.9583(2) 0.17205(14) 0.0237(6) Uani 1 1 d .
H25A H 0.3999 0.9809 0.1547 0.028 Uiso 1 1 calc R
C26 C 0.32459(12) 0.91139(19) 0.13165(14) 0.0206(6) Uani 1 1 d .
C31 C 0.37534(12) 0.60637(19) 0.09352(13) 0.0195(6) Uani 1 1 d .
C32 C 0.40798(13) 0.5294(2) 0.10814(14) 0.0235(6) Uani 1 1 d .
H32A H 0.4153 0.4970 0.0738 0.028 Uiso 1 1 calc R
C33 C 0.42983(13) 0.5001(2) 0.17338(15) 0.0270(7) Uani 1 1 d .
H33A H 0.4520 0.4470 0.1835 0.032 Uiso 1 1 calc R
C34 C 0.42009(13) 0.5465(2) 0.22422(15) 0.0253(6) Uani 1 1 d .
H34A H 0.4361 0.5259 0.2688 0.030 Uiso 1 1 calc R
C35 C 0.38713(13) 0.6229(2) 0.20992(14) 0.0231(6) Uani 1 1 d .
H35A H 0.3800 0.6552 0.2444 0.028 Uiso 1 1 calc R
C36 C 0.36448(12) 0.65193(19) 0.14451(14) 0.0204(6) Uani 1 1 d .
C71 C 0.25296(13) 0.6469(2) 0.22064(15) 0.0230(6) Uani 1 1 d .
C72 C 0.26523(16) 0.6050(2) 0.28528(16) 0.0335(8) Uani 1 1 d .
H72A H 0.2832 0.5468 0.2853 0.050 Uiso 1 1 calc R
H72B H 0.2290 0.5973 0.2941 0.050 Uiso 1 1 calc R
H72C H 0.2918 0.6425 0.3199 0.050 Uiso 1 1 calc R
C81 C 0.21852(13) 1.0673(2) 0.03339(14) 0.0246(7) Uani 1 1 d .
C82 C 0.22083(16) 1.1645(2) 0.03565(16) 0.0333(8) Uani 1 1 d .
H82A H 0.2612 1.1841 0.0478 0.050 Uiso 1 1 calc R
H82B H 0.2048 1.1860 0.0689 0.050 Uiso 1 1 calc R
H82C H 0.1981 1.1885 -0.0082 0.050 Uiso 1 1 calc R
C91 C 0.45998(14) 0.8077(2) 0.11988(15) 0.0248(6) Uani 1 1 d .
C92 C 0.51891(14) 0.8212(3) 0.16578(17) 0.0354(8) Uani 1 1 d .
H92A H 0.5196 0.8712 0.1954 0.053 Uiso 1 1 calc R
H92B H 0.5444 0.8343 0.1405 0.053 Uiso 1 1 calc R
H92C H 0.5324 0.7673 0.1923 0.053 Uiso 1 1 calc R
P1 P 0.15887(4) 0.78449(6) 0.30830(4) 0.0326(2) Uani 1 1 d .
P2 P 0.57411(4) 0.65007(6) 0.06802(4) 0.0318(2) Uani 1 1 d .
F1 F 0.15462(10) 0.73072(14) 0.24255(10) 0.0411(5) Uani 1 1 d .
F2 F 0.16199(10) 0.87541(14) 0.27233(10) 0.0412(5) Uani 1 1 d .
F3 F 0.16397(10) 0.83639(16) 0.37478(10) 0.0455(5) Uani 1 1 d .
F4 F 0.15690(9) 0.69250(15) 0.34461(10) 0.0448(5) Uani 1 1 d .
F5 F 0.22801(9) 0.77808(14) 0.33268(11) 0.0409(5) Uani 1 1 d .
F6 F 0.09041(9) 0.79097(15) 0.28358(10) 0.0450(5) Uani 1 1 d .
F7 F 0.55237(10) 0.62799(15) 0.12714(11) 0.0484(6) Uani 1 1 d .
F8 F 0.62430(9) 0.57734(15) 0.09336(11) 0.0476(6) Uani 1 1 d .
F9 F 0.59553(12) 0.6734(2) 0.00823(12) 0.0699(8) Uani 1 1 d .
F10 F 0.52571(9) 0.72512(14) 0.04227(10) 0.0403(5) Uani 1 1 d .
F11 F 0.61750(9) 0.72174(13) 0.11378(11) 0.0435(5) Uani 1 1 d .
F12 F 0.53201(10) 0.57819(16) 0.02379(12) 0.0596(7) Uani 1 1 d .

loop_
_atom_site_aniso_label
_atom_site_aniso_U_11
_atom_site_aniso_U_22
_atom_site_aniso_U_33
_atom_site_aniso_U_23
_atom_site_aniso_U_13
_atom_site_aniso_U_12
Fe1 0.0170(2) 0.0195(2) 0.01518(19) 0.00052(15) 0.00300(16) 0.00032(16)
Fe2 0.0170(2) 0.0185(2) 0.01575(19) -0.00033(15) 0.00254(16) 0.00038(16)
Fe3 0.0160(2) 0.0197(2) 0.01531(19) -0.00001(15) 0.00225(15) -0.00010(16)
N1 0.0181(12) 0.0215(13) 0.0158(11) 0.0006(9) 0.0032(9) -0.0009(10)
N1S 0.047(2) 0.052(3) 0.068(3) -0.013(2) 0.0027(19) -0.0058(18)
N2 0.0192(12) 0.0193(12) 0.0158(11) -0.0001(9) 0.0036(9) 0.0011(10)
N3 0.0170(11) 0.0221(13) 0.0153(11) 0.0009(9) 0.0035(9) 0.0009(10)
N4 0.0174(12) 0.0199(13) 0.0161(11) -0.0008(9) 0.0023(9) 0.0004(10)
N5 0.0199(12) 0.0180(12) 0.0166(11) 0.0006(9) 0.0042(9) -0.0009(10)
N6 0.0169(11) 0.0203(13) 0.0147(11) -0.0014(9) 0.0009(9) -0.0006(10)
N7 0.0167(12) 0.0196(13) 0.0221(13) -0.0012(10) 0.0026(10) 0.0009(10)
N8 0.0148(12) 0.0311(16) 0.0155(12) 0.0044(10) 0.0001(9) -0.0017(10)
N9 0.0234(14) 0.0215(13) 0.0177(12) 0.0008(10) 0.0056(11) 0.0029(10)
C1 0.0220(15) 0.0309(17) 0.0219(14) 0.0008(12) 0.0073(12) 0.0033(13)
C1S 0.034(2) 0.054(3) 0.042(2) -0.0090(19) 0.0131(17) 0.0046(19)
C2 0.0196(14) 0.0247(16) 0.0190(13) -0.0003(11) 0.0056(11) 0.0013(12)
C2S 0.086(4) 0.055(3) 0.122(5) -0.010(3) 0.068(4) -0.001(3)
C3 0.0185(14) 0.0263(16) 0.0176(13) 0.0015(11) 0.0042(11) 0.0011(12)
C4 0.0199(14) 0.0244(16) 0.0194(13) -0.0011(11) 0.0048(11) 0.0008(12)
C5 0.0172(14) 0.0244(16) 0.0189(13) -0.0008(11) 0.0033(11) 0.0007(12)
C11 0.0215(14) 0.0238(15) 0.0142(13) 0.0011(11) 0.0040(11) 0.0003(12)
C12 0.0212(15) 0.0296(17) 0.0166(13) 0.0019(12) 0.0026(11) -0.0017(13)
C13 0.0284(16) 0.0297(17) 0.0212(14) -0.0002(12) 0.0060(13) -0.0080(14)
C14 0.0349(18) 0.0204(16) 0.0226(15) 0.0015(12) 0.0086(13) -0.0021(13)
C15 0.0255(15) 0.0238(16) 0.0182(13) 0.0010(11) 0.0058(12) 0.0008(12)
C16 0.0213(14) 0.0249(16) 0.0142(13) -0.0004(11) 0.0031(11) -0.0017(12)
C21 0.0202(14) 0.0170(14) 0.0203(13) 0.0004(11) 0.0030(11) 0.0033(11)
C22 0.0271(16) 0.0235(16) 0.0189(14) 0.0008(11) 0.0050(12) 0.0030(13)
C23 0.0310(17) 0.0291(17) 0.0149(14) -0.0015(12) 0.0003(12) 0.0030(14)
C24 0.0239(16) 0.0272(17) 0.0249(15) -0.0032(13) 0.0003(13) 0.0005(13)
C25 0.0218(15) 0.0202(15) 0.0247(15) -0.0011(12) 0.0026(12) 0.0006(12)
C26 0.0214(15) 0.0180(15) 0.0185(14) -0.0003(11) 0.0021(11) 0.0039(12)
C31 0.0159(13) 0.0212(15) 0.0173(13) 0.0009(11) 0.0006(11) -0.0008(11)
C32 0.0208(15) 0.0241(16) 0.0231(14) -0.0020(12) 0.0045(12) -0.0006(12)
C33 0.0228(16) 0.0250(17) 0.0283(16) 0.0047(13) 0.0029(13) 0.0053(13)
C34 0.0223(15) 0.0268(17) 0.0225(14) 0.0062(12) 0.0022(12) 0.0033(13)
C35 0.0211(14) 0.0259(16) 0.0199(14) -0.0009(12) 0.0040(12) -0.0024(12)
C36 0.0161(13) 0.0228(15) 0.0190(13) -0.0001(11) 0.0019(11) -0.0036(11)
C71 0.0207(15) 0.0223(16) 0.0266(16) -0.0064(12) 0.0089(12) -0.0040(12)
C72 0.0392(19) 0.0328(19) 0.0253(16) 0.0078(14) 0.0072(14) -0.0019(15)
C81 0.0197(15) 0.038(2) 0.0133(13) -0.0036(12) 0.0023(11) 0.0010(13)
C82 0.048(2) 0.0212(17) 0.0278(16) -0.0003(13) 0.0094(15) 0.0000(15)
C91 0.0287(17) 0.0202(16) 0.0265(15) -0.0024(12) 0.0111(14) -0.0001(13)
C92 0.0221(16) 0.042(2) 0.0352(18) -0.0068(16) 0.0005(14) -0.0003(15)
P1 0.0323(5) 0.0407(5) 0.0241(4) 0.0027(4) 0.0087(4) 0.0031(4)
P2 0.0279(4) 0.0347(5) 0.0295(4) 0.0016(4) 0.0057(4) 0.0023(4)
F1 0.0491(13) 0.0436(13) 0.0309(10) -0.0011(9) 0.0143(10) 0.0064(10)
F2 0.0520(13) 0.0387(12) 0.0333(11) 0.0060(9) 0.0153(10) 0.0092(10)
F3 0.0478(13) 0.0603(15) 0.0276(10) -0.0064(10) 0.0119(9) -0.0031(11)
F4 0.0424(12) 0.0502(14) 0.0394(12) 0.0114(10) 0.0111(10) -0.0049(10)
F5 0.0324(11) 0.0426(13) 0.0462(12) 0.0087(10) 0.0119(9) 0.0024(9)
F6 0.0321(11) 0.0603(15) 0.0396(12) -0.0043(10) 0.0084(9) 0.0048(10)
F7 0.0554(14) 0.0502(14) 0.0458(13) 0.0074(10) 0.0256(11) -0.0078(11)
F8 0.0400(12) 0.0381(12) 0.0519(13) -0.0057(10) -0.0003(10) 0.0082(10)
F9 0.0633(17) 0.106(2) 0.0503(15) 0.0193(15) 0.0316(13) 0.0268(16)
F10 0.0358(11) 0.0404(12) 0.0386(11) 0.0001(9) 0.0050(9) 0.0120(9)
F11 0.0309(11) 0.0301(12) 0.0588(14) -0.0003(10) 0.0020(10) -0.0039(9)
F12 0.0473(14) 0.0489(15) 0.0590(15) -0.0190(12) -0.0116(12) 0.0094(11)

loop_
_atom_type_symbol
_atom_type_description
_atom_type_scat_dispersion_real
_atom_type_scat_dispersion_imag
_atom_type_scat_source
C C 0.0033 0.0016 'International Tables Vol C Tables 4.2.6.8 and 6.1.1.4'
H H 0.0000 0.0000 'International Tables Vol C Tables 4.2.6.8 and 6.1.1.4'
N N 0.0061 0.0033 'International Tables Vol C Tables 4.2.6.8 and 6.1.1.4'
Fe Fe 0.3463 0.8444 'International Tables Vol C Tables 4.2.6.8 and 6.1.1.4'
P P 0.1023 0.0942 'International Tables Vol C Tables 4.2.6.8 and 6.1.1.4'
F F 0.0171 0.0103 'International Tables Vol C Tables 4.2.6.8 and 6.1.1.4'

loop_
_geom_angle_atom_site_label_1
_geom_angle_atom_site_label_2
_geom_angle_atom_site_label_3
_geom_angle
_geom_angle_site_symmetry_1
_geom_angle_site_symmetry_3
N4 Fe1 N6 89.38(10) . .
N4 Fe1 N7 87.53(10) . .
N6 Fe1 N7 86.73(10) . .
N4 Fe1 N1 83.07(10) . .
N6 Fe1 N1 171.89(10) . .
N7 Fe1 N1 89.99(10) . .
N4 Fe1 N2 176.37(10) . .
N6 Fe1 N2 91.62(10) . .
N7 Fe1 N2 89.04(10) . .
N1 Fe1 N2 95.74(10) . .
N4 Fe1 Fe2 136.29(7) . .
N6 Fe1 Fe2 93.35(7) . .
N7 Fe1 Fe2 136.18(7) . .
N1 Fe1 Fe2 94.15(7) . .
N2 Fe1 Fe2 47.14(7) . .
N4 Fe1 Fe3 88.20(7) . 7_565
N6 Fe1 Fe3 135.09(7) . 7_565
N7 Fe1 Fe3 137.89(7) . 7_565
N1 Fe1 Fe3 47.92(7) . 7_565
N2 Fe1 Fe3 93.56(7) . 7_565
Fe2 Fe1 Fe3 60.071(16) . 7_565
N4 Fe1 Fe2 46.64(7) . 7_565
N6 Fe1 Fe2 86.24(7) . 7_565
N7 Fe1 Fe2 133.63(7) . 7_565
N1 Fe1 Fe2 90.68(7) . 7_565
N2 Fe1 Fe2 136.91(7) . 7_565
Fe2 Fe1 Fe2 89.98(2) . 7_565
Fe3 Fe1 Fe2 60.573(18) 7_565 7_565
N4 Fe1 Fe3 93.47(7) . .
N6 Fe1 Fe3 45.10(7) . .
N7 Fe1 Fe3 131.75(7) . .
N1 Fe1 Fe3 138.07(7) . .
N2 Fe1 Fe3 89.70(7) . .
Fe2 Fe1 Fe3 60.397(16) . .
Fe3 Fe1 Fe3 90.32(2) 7_565 .
Fe2 Fe1 Fe3 59.306(16) 7_565 .
N5 Fe2 N4 89.30(10) . 7_565
N5 Fe2 N2 82.90(10) . .
N4 Fe2 N2 171.80(10) 7_565 .
N5 Fe2 N8 87.87(10) . .
N4 Fe2 N8 86.59(10) 7_565 .
N2 Fe2 N8 90.57(10) . .
N5 Fe2 N3 176.09(10) . 7_565
N4 Fe2 N3 91.98(9) 7_565 7_565
N2 Fe2 N3 95.64(10) . 7_565
N8 Fe2 N3 88.53(10) . 7_565
N5 Fe2 Fe1 88.31(7) . .
N4 Fe2 Fe1 134.95(7) 7_565 .
N2 Fe2 Fe1 47.68(7) . .
N8 Fe2 Fe1 138.21(7) . .
N3 Fe2 Fe1 93.39(7) 7_565 .
N5 Fe2 Fe3 136.57(7) . 7_565
N4 Fe2 Fe3 93.53(7) 7_565 7_565
N2 Fe2 Fe3 93.88(7) . 7_565
N8 Fe2 Fe3 135.56(7) . 7_565
N3 Fe2 Fe3 47.03(7) 7_565 7_565
Fe1 Fe2 Fe3 59.983(18) . 7_565
N5 Fe2 Fe1 93.40(7) . 7_565
N4 Fe2 Fe1 45.26(7) 7_565 7_565
N2 Fe2 Fe1 137.49(7) . 7_565
N8 Fe2 Fe1 131.75(7) . 7_565
N3 Fe2 Fe1 90.12(7) 7_565 7_565
Fe1 Fe2 Fe1 90.02(2) . 7_565
Fe3 Fe2 Fe1 60.623(16) 7_565 7_565
N5 Fe2 Fe3 46.57(7) . .
N4 Fe2 Fe3 86.29(7) 7_565 .
N2 Fe2 Fe3 90.16(7) . .
N8 Fe2 Fe3 133.89(7) . .
N3 Fe2 Fe3 137.20(7) 7_565 .
Fe1 Fe2 Fe3 60.518(16) . .
Fe3 Fe2 Fe3 90.34(2) 7_565 .
Fe1 Fe2 Fe3 59.287(15) 7_565 .
N6 Fe3 N3 82.89(10) . .
N6 Fe3 N5 89.61(10) . .
N3 Fe3 N5 172.06(9) . .
N6 Fe3 N9 87.85(10) . .
N3 Fe3 N9 89.34(10) . .
N5 Fe3 N9 87.76(10) . .
N6 Fe3 N1 176.87(10) . 7_565
N3 Fe3 N1 95.65(10) . 7_565
N5 Fe3 N1 91.71(10) . 7_565
N9 Fe3 N1 89.37(10) . 7_565
N6 Fe3 Fe1 135.55(7) . 7_565
N3 Fe3 Fe1 94.06(7) . 7_565
N5 Fe3 Fe1 93.13(7) . 7_565
N9 Fe3 Fe1 136.57(7) . 7_565
N1 Fe3 Fe1 47.20(7) 7_565 7_565
N6 Fe3 Fe2 87.56(7) . 7_565
N3 Fe3 Fe2 47.99(7) . 7_565
N5 Fe3 Fe2 134.60(7) . 7_565
N9 Fe3 Fe2 137.31(7) . 7_565
N1 Fe3 Fe2 93.52(7) 7_565 7_565
Fe1 Fe3 Fe2 59.946(16) 7_565 7_565
N6 Fe3 Fe2 93.09(7) . .
N3 Fe3 Fe2 137.47(7) . .
N5 Fe3 Fe2 45.26(7) . .
N9 Fe3 Fe2 132.97(7) . .
N1 Fe3 Fe2 89.86(7) 7_565 .
Fe1 Fe3 Fe2 60.140(16) 7_565 .
Fe2 Fe3 Fe2 89.66(2) 7_565 .
N6 Fe3 Fe1 46.21(7) . .
N3 Fe3 Fe1 90.33(7) . .
N5 Fe3 Fe1 86.34(7) . .
N9 Fe3 Fe1 133.64(7) . .
N1 Fe3 Fe1 136.71(7) 7_565 .
Fe1 Fe3 Fe1 89.68(2) 7_565 .
Fe2 Fe3 Fe1 60.071(16) 7_565 .
Fe2 Fe3 Fe1 59.085(18) . .
C11 N1 C3 108.4(2) . .
C11 N1 Fe1 109.25(18) . .
C3 N1 Fe1 121.46(18) . .
C11 N1 Fe3 115.33(17) . 7_565
C3 N1 Fe3 116.13(17) . 7_565
Fe1 N1 Fe3 84.88(9) . 7_565
C21 N2 C4 107.9(2) . .
C21 N2 Fe2 109.43(18) . .
C4 N2 Fe2 121.38(18) . .
C21 N2 Fe1 115.44(18) . .
C4 N2 Fe1 116.32(18) . .
Fe2 N2 Fe1 85.18(9) . .
C31 N3 C5 108.1(2) . .
C31 N3 Fe3 109.01(17) . .
C5 N3 Fe3 121.65(18) . .
C31 N3 Fe2 115.91(17) . 7_565
C5 N3 Fe2 116.00(17) . 7_565
Fe3 N3 Fe2 84.98(9) . 7_565
C16 N4 Fe1 111.43(18) . .
C16 N4 Fe2 119.55(17) . 7_565
Fe1 N4 Fe2 88.10(10) . 7_565
C16 N4 H4B 111.9 . .
Fe1 N4 H4B 111.9 . .
Fe2 N4 H4B 111.9 7_565 .
C26 N5 Fe2 111.24(18) . .
C26 N5 Fe3 119.44(18) . .
Fe2 N5 Fe3 88.17(10) . .
C26 N5 H5B 111.9 . .
Fe2 N5 H5B 111.9 . .
Fe3 N5 H5B 111.9 . .
C36 N6 Fe3 111.20(18) . .
C36 N6 Fe1 120.19(19) . .
Fe3 N6 Fe1 88.69(9) . .
C36 N6 H6A 111.6 . .
Fe3 N6 H6A 111.6 . .
Fe1 N6 H6A 111.6 . .
C71 N7 Fe1 168.7(2) . .
C81 N8 Fe2 166.6(3) . .
C91 N9 Fe3 169.3(2) . .
C2 C1 H1A 109.5 . .
C2 C1 H1B 109.5 . .
H1A C1 H1B 109.5 . .
C2 C1 H1C 109.5 . .
H1A C1 H1C 109.5 . .
H1B C1 H1C 109.5 . .
N1S C1S C2S 178.0(5) . .
C4 C2 C5 112.8(2) . 7_565
C4 C2 C3 112.4(2) . .
C5 C2 C3 112.2(2) 7_565 .
C4 C2 C1 106.0(2) . .
C5 C2 C1 106.4(2) 7_565 .
C3 C2 C1 106.5(2) . .
C1S C2S H2S1 109.5 . .
C1S C2S H2S2 109.5 . .
H2S1 C2S H2S2 109.5 . .
C1S C2S H2S3 109.5 . .
H2S1 C2S H2S3 109.5 . .
H2S2 C2S H2S3 109.5 . .
N1 C3 C2 115.8(2) . .
N1 C3 H3A 108.3 . .
C2 C3 H3A 108.3 . .
N1 C3 H3B 108.3 . .
C2 C3 H3B 108.3 . .
H3A C3 H3B 107.4 . .
N2 C4 C2 116.1(2) . .
N2 C4 H4A 108.3 . .
C2 C4 H4A 108.3 . .
N2 C4 H4C 108.3 . .
C2 C4 H4C 108.3 . .
H4A C4 H4C 107.4 . .
N3 C5 C2 116.1(2) . 7_565
N3 C5 H5A 108.3 . .
C2 C5 H5A 108.3 7_565 .
N3 C5 H5C 108.3 . .
C2 C5 H5C 108.3 7_565 .
H5A C5 H5C 107.4 . .
C12 C11 C16 118.2(3) . .
C12 C11 N1 126.8(3) . .
C16 C11 N1 115.0(3) . .
C13 C12 C11 119.9(3) . .
C13 C12 H12A 120.0 . .
C11 C12 H12A 120.0 . .
C14 C13 C12 121.1(3) . .
C14 C13 H13A 119.4 . .
C12 C13 H13A 119.4 . .
C13 C14 C15 119.8(3) . .
C13 C14 H14A 120.1 . .
C15 C14 H14A 120.1 . .
C16 C15 C14 119.4(3) . .
C16 C15 H15A 120.3 . .
C14 C15 H15A 120.3 . .
C15 C16 C11 121.5(3) . .
C15 C16 N4 124.2(3) . .
C11 C16 N4 114.4(3) . .
C22 C21 C26 118.6(3) . .
C22 C21 N2 126.6(3) . .
C26 C21 N2 114.9(2) . .
C23 C22 C21 119.5(3) . .
C23 C22 H22A 120.3 . .
C21 C22 H22A 120.2 . .
C24 C23 C22 121.2(3) . .
C24 C23 H23A 119.4 . .
C22 C23 H23A 119.4 . .
C23 C24 C25 119.9(3) . .
C23 C24 H24A 120.0 . .
C25 C24 H24A 120.0 . .
C26 C25 C24 119.2(3) . .
C26 C25 H25A 120.4 . .
C24 C25 H25A 120.4 . .
C25 C26 N5 124.1(3) . .
C25 C26 C21 121.4(3) . .
N5 C26 C21 114.5(3) . .
C32 C31 C36 119.3(3) . .
C32 C31 N3 126.1(3) . .
C36 C31 N3 114.5(2) . .
C31 C32 C33 119.2(3) . .
C31 C32 H32A 120.4 . .
C33 C32 H32A 120.4 . .
C34 C33 C32 121.4(3) . .
C34 C33 H33A 119.3 . .
C32 C33 H33A 119.3 . .
C35 C34 C33 119.7(3) . .
C35 C34 H34A 120.1 . .
C33 C34 H34A 120.1 . .
C34 C35 C36 119.1(3) . .
C34 C35 H35A 120.5 . .
C36 C35 H35A 120.5 . .
C35 C36 C31 121.2(3) . .
C35 C36 N6 124.0(3) . .
C31 C36 N6 114.7(2) . .
N7 C71 C72 176.7(3) . .
C71 C72 H72A 109.5 . .
C71 C72 H72B 109.5 . .
H72A C72 H72B 109.5 . .
C71 C72 H72C 109.5 . .
H72A C72 H72C 109.5 . .
H72B C72 H72C 109.5 . .
N8 C81 C82 176.9(3) . .
C81 C82 H82A 109.5 . .
C81 C82 H82B 109.5 . .
H82A C82 H82B 109.5 . .
C81 C82 H82C 109.5 . .
H82A C82 H82C 109.5 . .
H82B C82 H82C 109.5 . .
N9 C91 C92 178.6(3) . .
C91 C92 H92A 109.5 . .
C91 C92 H92B 109.5 . .
H92A C92 H92B 109.5 . .
C91 C92 H92C 109.5 . .
H92A C92 H92C 109.5 . .
H92B C92 H92C 109.5 . .
F6 P1 F2 90.55(12) . .
F6 P1 F3 90.76(12) . .
F2 P1 F3 90.51(12) . .
F6 P1 F1 90.00(12) . .
F2 P1 F1 90.48(11) . .
F3 P1 F1 178.74(14) . .
F6 P1 F4 90.45(12) . .
F2 P1 F4 178.95(13) . .
F3 P1 F4 89.79(12) . .
F1 P1 F4 89.20(12) . .
F6 P1 F5 179.53(13) . .
F2 P1 F5 89.15(12) . .
F3 P1 F5 89.60(12) . .
F1 P1 F5 89.64(12) . .
F4 P1 F5 89.85(11) . .
F12 P2 F7 90.14(14) . .
F12 P2 F9 90.01(17) . .
F7 P2 F9 179.28(16) . .
F12 P2 F11 179.00(14) . .
F7 P2 F11 89.45(13) . .
F9 P2 F11 90.41(15) . .
F12 P2 F10 91.29(12) . .
F7 P2 F10 90.35(12) . .
F9 P2 F10 88.94(13) . .
F11 P2 F10 89.63(12) . .
F12 P2 F8 90.17(13) . .
F7 P2 F8 91.18(13) . .
F9 P2 F8 89.52(14) . .
F11 P2 F8 88.92(12) . .
F10 P2 F8 177.88(14) . .

loop_
_geom_bond_atom_site_label_1
_geom_bond_atom_site_label_2
_geom_bond_distance
_geom_bond_site_symmetry_2
Fe1 N4 1.917(2) .
Fe1 N6 1.959(2) .
Fe1 N7 1.968(2) .
Fe1 N1 1.970(2) .
Fe1 N2 1.984(2) .
Fe1 Fe2 2.6734(7) .
Fe1 Fe3 2.6744(7) 7_565
Fe1 Fe2 2.6978(6) 7_565
Fe1 Fe3 2.7126(7) .
Fe2 N5 1.926(2) .
Fe2 N4 1.963(2) 7_565
Fe2 N2 1.967(2) .
Fe2 N8 1.993(3) .
Fe2 N3 1.997(2) 7_565
Fe2 Fe3 2.6768(7) 7_565
Fe2 Fe1 2.6978(6) 7_565
Fe2 Fe3 2.7094(7) .
Fe3 N6 1.922(2) .
Fe3 N3 1.966(2) .
Fe3 N5 1.969(2) .
Fe3 N9 1.983(3) .
Fe3 N1 1.993(2) 7_565
Fe3 Fe1 2.6744(7) 7_565
Fe3 Fe2 2.6768(7) 7_565
N1 C11 1.422(4) .
N1 C3 1.485(4) .
N1 Fe3 1.993(2) 7_565
N1S C1S 1.127(5) .
N2 C21 1.424(4) .
N2 C4 1.480(4) .
N3 C31 1.436(3) .
N3 C5 1.480(3) .
N3 Fe2 1.997(2) 7_565
N4 C16 1.402(4) .
N4 Fe2 1.963(2) 7_565
N4 H4B 0.9300 .
N5 C26 1.396(3) .
N5 H5B 0.9300 .
N6 C36 1.399(4) .
N6 H6A 0.9300 .
N7 C71 1.107(4) .
N8 C81 1.069(4) .
N9 C91 1.110(4) .
C1 C2 1.534(4) .
C1 H1A 0.9800 .
C1 H1B 0.9800 .
C1 H1C 0.9800 .
C1S C2S 1.432(7) .
C2 C4 1.498(4) .
C2 C5 1.500(4) 7_565
C2 C3 1.506(4) .
C2S H2S1 0.9800 .
C2S H2S2 0.9800 .
C2S H2S3 0.9800 .
C3 H3A 0.9900 .
C3 H3B 0.9900 .
C4 H4A 0.9900 .
C4 H4C 0.9900 .
C5 C2 1.500(4) 7_565
C5 H5A 0.9900 .
C5 H5C 0.9900 .
C11 C12 1.391(4) .
C11 C16 1.397(4) .
C12 C13 1.377(4) .
C12 H12A 0.9500 .
C13 C14 1.376(5) .
C13 H13A 0.9500 .
C14 C15 1.378(4) .
C14 H14A 0.9500 .
C15 C16 1.376(4) .
C15 H15A 0.9500 .
C21 C22 1.391(4) .
C21 C26 1.397(4) .
C22 C23 1.384(4) .
C22 H22A 0.9500 .
C23 C24 1.377(5) .
C23 H23A 0.9500 .
C24 C25 1.381(4) .
C24 H24A 0.9500 .
C25 C26 1.381(4) .
C25 H25A 0.9500 .
C31 C32 1.383(4) .
C31 C36 1.392(4) .
C32 C33 1.383(4) .
C32 H32A 0.9500 .
C33 C34 1.383(4) .
C33 H33A 0.9500 .
C34 C35 1.379(4) .
C34 H34A 0.9500 .
C35 C36 1.386(4) .
C35 H35A 0.9500 .
C71 C72 1.455(4) .
C72 H72A 0.9800 .
C72 H72B 0.9800 .
C72 H72C 0.9800 .
C81 C82 1.465(5) .
C82 H82A 0.9800 .
C82 H82B 0.9800 .
C82 H82C 0.9800 .
C91 C92 1.456(4) .
C92 H92A 0.9800 .
C92 H92B 0.9800 .
C92 H92C 0.9800 .
P1 F6 1.584(2) .
P1 F2 1.585(2) .
P1 F3 1.590(2) .
P1 F1 1.596(2) .
P1 F4 1.597(2) .
P1 F5 1.600(2) .
P2 F12 1.568(2) .
P2 F7 1.572(2) .
P2 F9 1.584(2) .
P2 F11 1.593(2) .
P2 F10 1.595(2) .
P2 F8 1.598(2) .

loop_
_geom_torsion_atom_site_label_1
_geom_torsion_atom_site_label_2
_geom_torsion_atom_site_label_3
_geom_torsion_atom_site_label_4
_geom_torsion
_geom_torsion_site_symmetry_1
_geom_torsion_site_symmetry_4
N4 Fe1 Fe2 N5 -99.78(12) . .
N6 Fe1 Fe2 N5 -7.17(10) . .
N7 Fe1 Fe2 N5 81.59(12) . .
N1 Fe1 Fe2 N5 175.91(9) . .
N2 Fe1 Fe2 N5 81.93(12) . .
Fe3 Fe1 Fe2 N5 -148.88(7) 7_565 .
Fe2 Fe1 Fe2 N5 -93.40(7) 7_565 .
Fe3 Fe1 Fe2 N5 -39.34(7) . .
N4 Fe1 Fe2 N4 -12.5(2) . 7_565
N6 Fe1 Fe2 N4 80.15(12) . 7_565
N7 Fe1 Fe2 N4 168.91(14) . 7_565
N1 Fe1 Fe2 N4 -96.76(12) . 7_565
N2 Fe1 Fe2 N4 169.25(14) . 7_565
Fe3 Fe1 Fe2 N4 -61.56(10) 7_565 7_565
Fe2 Fe1 Fe2 N4 -6.08(10) 7_565 7_565
Fe3 Fe1 Fe2 N4 47.98(10) . 7_565
N4 Fe1 Fe2 N2 178.29(14) . .
N6 Fe1 Fe2 N2 -89.10(12) . .
N7 Fe1 Fe2 N2 -0.34(14) . .
N1 Fe1 Fe2 N2 93.99(12) . .
Fe3 Fe1 Fe2 N2 129.19(10) 7_565 .
Fe2 Fe1 Fe2 N2 -175.33(10) 7_565 .
Fe3 Fe1 Fe2 N2 -121.27(9) . .
N4 Fe1 Fe2 N8 175.33(14) . .
N6 Fe1 Fe2 N8 -92.07(12) . .
N7 Fe1 Fe2 N8 -3.31(15) . .
N1 Fe1 Fe2 N8 91.02(12) . .
N2 Fe1 Fe2 N8 -2.97(14) . .
Fe3 Fe1 Fe2 N8 126.22(11) 7_565 .
Fe2 Fe1 Fe2 N8 -178.30(11) 7_565 .
Fe3 Fe1 Fe2 N8 -124.24(11) . .
N4 Fe1 Fe2 N3 83.75(12) . 7_565
N6 Fe1 Fe2 N3 176.35(9) . 7_565
N7 Fe1 Fe2 N3 -94.88(12) . 7_565
N1 Fe1 Fe2 N3 -0.56(9) . 7_565
N2 Fe1 Fe2 N3 -94.54(11) . 7_565
Fe3 Fe1 Fe2 N3 34.65(7) 7_565 7_565
Fe2 Fe1 Fe2 N3 90.12(7) 7_565 7_565
Fe3 Fe1 Fe2 N3 144.19(7) . 7_565
N4 Fe1 Fe2 Fe3 49.10(10) . 7_565
N6 Fe1 Fe2 Fe3 141.71(7) . 7_565
N7 Fe1 Fe2 Fe3 -129.53(10) . 7_565
N1 Fe1 Fe2 Fe3 -35.21(7) . 7_565
N2 Fe1 Fe2 Fe3 -129.19(9) . 7_565
Fe2 Fe1 Fe2 Fe3 55.478(17) 7_565 7_565
Fe3 Fe1 Fe2 Fe3 109.541(19) . 7_565
N4 Fe1 Fe2 Fe1 -6.37(10) . 7_565
N6 Fe1 Fe2 Fe1 86.23(7) . 7_565
N7 Fe1 Fe2 Fe1 174.99(10) . 7_565
N1 Fe1 Fe2 Fe1 -90.68(7) . 7_565
N2 Fe1 Fe2 Fe1 175.33(10) . 7_565
Fe3 Fe1 Fe2 Fe1 -55.478(17) 7_565 7_565
Fe2 Fe1 Fe2 Fe1 0.0 7_565 7_565
Fe3 Fe1 Fe2 Fe1 54.063(14) . 7_565
N4 Fe1 Fe2 Fe3 -60.44(10) . .
N6 Fe1 Fe2 Fe3 32.17(7) . .
N7 Fe1 Fe2 Fe3 120.93(10) . .
N1 Fe1 Fe2 Fe3 -144.75(7) . .
N2 Fe1 Fe2 Fe3 121.27(9) . .
Fe3 Fe1 Fe2 Fe3 -109.541(19) 7_565 .
Fe2 Fe1 Fe2 Fe3 -54.063(14) 7_565 .
N5 Fe2 Fe3 N6 86.39(12) . .
N4 Fe2 Fe3 N6 178.94(10) 7_565 .
N2 Fe2 Fe3 N6 6.35(10) . .
N8 Fe2 Fe3 N6 97.29(12) . .
N3 Fe2 Fe3 N6 -92.14(12) 7_565 .
Fe1 Fe2 Fe3 N6 -32.85(7) . .
Fe3 Fe2 Fe3 N6 -87.54(7) 7_565 .
Fe1 Fe2 Fe3 N6 -142.50(7) 7_565 .
N5 Fe2 Fe3 N3 169.23(14) . .
N4 Fe2 Fe3 N3 -98.21(12) 7_565 .
N2 Fe2 Fe3 N3 89.19(12) . .
N8 Fe2 Fe3 N3 -179.87(13) . .
N3 Fe2 Fe3 N3 -9.29(19) 7_565 .
Fe1 Fe2 Fe3 N3 49.99(10) . .
Fe3 Fe2 Fe3 N3 -4.69(10) 7_565 .
Fe1 Fe2 Fe3 N3 -59.66(10) 7_565 .
N4 Fe2 Fe3 N5 92.55(12) 7_565 .
N2 Fe2 Fe3 N5 -80.04(12) . .
N8 Fe2 Fe3 N5 10.90(13) . .
N3 Fe2 Fe3 N5 -178.53(13) 7_565 .
Fe1 Fe2 Fe3 N5 -119.24(9) . .
Fe3 Fe2 Fe3 N5 -173.93(9) 7_565 .
Fe1 Fe2 Fe3 N5 131.11(9) 7_565 .
N5 Fe2 Fe3 N9 -3.55(13) . .
N4 Fe2 Fe3 N9 89.00(12) 7_565 .
N2 Fe2 Fe3 N9 -83.59(12) . .
N8 Fe2 Fe3 N9 7.35(13) . .
N3 Fe2 Fe3 N9 177.92(13) 7_565 .
Fe1 Fe2 Fe3 N9 -122.79(9) . .
Fe3 Fe2 Fe3 N9 -177.48(10) 7_565 .
Fe1 Fe2 Fe3 N9 127.56(9) 7_565 .
N5 Fe2 Fe3 N1 -92.55(12) . 7_565
N4 Fe2 Fe3 N1 0.00(10) 7_565 7_565
N2 Fe2 Fe3 N1 -172.60(10) . 7_565
N8 Fe2 Fe3 N1 -81.66(11) . 7_565
N3 Fe2 Fe3 N1 88.92(12) 7_565 7_565
Fe1 Fe2 Fe3 N1 148.21(7) . 7_565
Fe3 Fe2 Fe3 N1 93.52(7) 7_565 7_565
Fe1 Fe2 Fe3 N1 38.55(7) 7_565 7_565
N5 Fe2 Fe3 Fe1 -131.11(9) . 7_565
N4 Fe2 Fe3 Fe1 -38.55(7) 7_565 7_565
N2 Fe2 Fe3 Fe1 148.85(7) . 7_565
N8 Fe2 Fe3 Fe1 -120.21(9) . 7_565
N3 Fe2 Fe3 Fe1 50.36(10) 7_565 7_565
Fe1 Fe2 Fe3 Fe1 109.652(18) . 7_565
Fe3 Fe2 Fe3 Fe1 54.963(14) 7_565 7_565
N5 Fe2 Fe3 Fe2 173.93(9) . 7_565
N4 Fe2 Fe3 Fe2 -93.52(7) 7_565 7_565
N2 Fe2 Fe3 Fe2 93.89(7) . 7_565
N8 Fe2 Fe3 Fe2 -175.17(9) . 7_565
N3 Fe2 Fe3 Fe2 -4.60(10) 7_565 7_565
Fe1 Fe2 Fe3 Fe2 54.688(17) . 7_565
Fe3 Fe2 Fe3 Fe2 0.0 7_565 7_565
Fe1 Fe2 Fe3 Fe2 -54.963(14) 7_565 7_565
N5 Fe2 Fe3 Fe1 119.24(9) . .
N4 Fe2 Fe3 Fe1 -148.20(7) 7_565 .
N2 Fe2 Fe3 Fe1 39.20(7) . .
N8 Fe2 Fe3 Fe1 130.14(9) . .
N3 Fe2 Fe3 Fe1 -59.29(10) 7_565 .
Fe3 Fe2 Fe3 Fe1 -54.688(17) 7_565 .
Fe1 Fe2 Fe3 Fe1 -109.652(18) 7_565 .
N4 Fe1 Fe3 N6 -85.65(12) . .
N7 Fe1 Fe3 N6 4.14(14) . .
N1 Fe1 Fe3 N6 -169.14(15) . .
N2 Fe1 Fe3 N6 92.58(12) . .
Fe2 Fe1 Fe3 N6 131.38(10) . .
Fe3 Fe1 Fe3 N6 -173.86(10) 7_565 .
Fe2 Fe1 Fe3 N6 -118.94(10) 7_565 .
N4 Fe1 Fe3 N3 -5.85(10) . .
N6 Fe1 Fe3 N3 79.80(12) . .
N7 Fe1 Fe3 N3 83.94(12) . .
N1 Fe1 Fe3 N3 -89.34(13) . .
N2 Fe1 Fe3 N3 172.39(9) . .
Fe2 Fe1 Fe3 N3 -148.82(7) . .
Fe3 Fe1 Fe3 N3 -94.06(7) 7_565 .
Fe2 Fe1 Fe3 N3 -39.14(7) 7_565 .
N4 Fe1 Fe3 N5 -178.63(9) . .
N6 Fe1 Fe3 N5 -92.98(12) . .
N7 Fe1 Fe3 N5 -88.84(12) . .
N1 Fe1 Fe3 N5 97.88(13) . .
N2 Fe1 Fe3 N5 -0.40(9) . .
Fe2 Fe1 Fe3 N5 38.40(7) . .
Fe3 Fe1 Fe3 N5 93.16(7) 7_565 .
Fe2 Fe1 Fe3 N5 148.08(7) 7_565 .
N4 Fe1 Fe3 N9 -95.25(12) . .
N6 Fe1 Fe3 N9 -9.60(14) . .
N7 Fe1 Fe3 N9 -5.46(14) . .
N1 Fe1 Fe3 N9 -178.74(14) . .
N2 Fe1 Fe3 N9 82.99(12) . .
Fe2 Fe1 Fe3 N9 121.78(10) . .
Fe3 Fe1 Fe3 N9 176.54(10) 7_565 .
Fe2 Fe1 Fe3 N9 -128.54(10) 7_565 .
N4 Fe1 Fe3 N1 92.76(13) . 7_565
N6 Fe1 Fe3 N1 178.41(14) . 7_565
N7 Fe1 Fe3 N1 -177.45(14) . 7_565
N1 Fe1 Fe3 N1 9.3(2) . 7_565
N2 Fe1 Fe3 N1 -89.00(12) . 7_565
Fe2 Fe1 Fe3 N1 -50.21(11) . 7_565
Fe3 Fe1 Fe3 N1 4.55(10) 7_565 7_565
Fe2 Fe1 Fe3 N1 59.47(11) 7_565 7_565
N4 Fe1 Fe3 Fe1 88.21(7) . 7_565
N6 Fe1 Fe3 Fe1 173.86(10) . 7_565
N7 Fe1 Fe3 Fe1 178.00(10) . 7_565
N1 Fe1 Fe3 Fe1 4.72(11) . 7_565
N2 Fe1 Fe3 Fe1 -93.55(7) . 7_565
Fe2 Fe1 Fe3 Fe1 -54.760(14) . 7_565
Fe3 Fe1 Fe3 Fe1 0.0 7_565 7_565
Fe2 Fe1 Fe3 Fe1 54.922(16) 7_565 7_565
N4 Fe1 Fe3 Fe2 33.29(7) . 7_565
N6 Fe1 Fe3 Fe2 118.94(10) . 7_565
N7 Fe1 Fe3 Fe2 123.08(10) . 7_565
N1 Fe1 Fe3 Fe2 -50.20(11) . 7_565
N2 Fe1 Fe3 Fe2 -148.48(7) . 7_565
Fe2 Fe1 Fe3 Fe2 -109.683(19) . 7_565
Fe3 Fe1 Fe3 Fe2 -54.922(16) 7_565 7_565
N4 Fe1 Fe3 Fe2 142.97(7) . .
N6 Fe1 Fe3 Fe2 -131.38(10) . .
N7 Fe1 Fe3 Fe2 -127.24(10) . .
N1 Fe1 Fe3 Fe2 59.48(11) . .
N2 Fe1 Fe3 Fe2 -38.79(7) . .
Fe3 Fe1 Fe3 Fe2 54.760(14) 7_565 .
Fe2 Fe1 Fe3 Fe2 109.683(19) 7_565 .
N4 Fe1 N1 C11 21.22(17) . .
N7 Fe1 N1 C11 -66.29(18) . .
N2 Fe1 N1 C11 -155.33(17) . .
Fe2 Fe1 N1 C11 157.38(16) . .
Fe3 Fe1 N1 C11 115.07(19) 7_565 .
Fe2 Fe1 N1 C11 67.34(16) 7_565 .
Fe3 Fe1 N1 C11 108.70(17) . .
N4 Fe1 N1 C3 148.5(2) . .
N7 Fe1 N1 C3 61.0(2) . .
N2 Fe1 N1 C3 -28.0(2) . .
Fe2 Fe1 N1 C3 -75.3(2) . .
Fe3 Fe1 N1 C3 -117.6(2) 7_565 .
Fe2 Fe1 N1 C3 -165.34(19) 7_565 .
Fe3 Fe1 N1 C3 -123.98(18) . .
N4 Fe1 N1 Fe3 -93.85(9) . 7_565
N7 Fe1 N1 Fe3 178.64(10) . 7_565
N2 Fe1 N1 Fe3 89.61(9) . 7_565
Fe2 Fe1 N1 Fe3 42.31(7) . 7_565
Fe2 Fe1 N1 Fe3 -47.72(7) 7_565 7_565
Fe3 Fe1 N1 Fe3 -6.37(15) . 7_565
N5 Fe2 N2 C21 21.10(18) . .
N8 Fe2 N2 C21 -66.68(19) . .
N3 Fe2 N2 C21 -155.25(18) 7_565 .
Fe1 Fe2 N2 C21 115.3(2) . .
Fe3 Fe2 N2 C21 157.57(17) 7_565 .
Fe1 Fe2 N2 C21 108.38(18) 7_565 .
Fe3 Fe2 N2 C21 67.22(18) . .
N5 Fe2 N2 C4 147.8(2) . .
N8 Fe2 N2 C4 60.0(2) . .
N3 Fe2 N2 C4 -28.6(2) 7_565 .
Fe1 Fe2 N2 C4 -118.0(2) . .
Fe3 Fe2 N2 C4 -75.7(2) 7_565 .
Fe1 Fe2 N2 C4 -124.94(19) 7_565 .
Fe3 Fe2 N2 C4 -166.1(2) . .
N5 Fe2 N2 Fe1 -94.20(10) . .
N8 Fe2 N2 Fe1 178.02(9) . .
N3 Fe2 N2 Fe1 89.45(9) 7_565 .
Fe3 Fe2 N2 Fe1 42.27(7) 7_565 .
Fe1 Fe2 N2 Fe1 -6.92(14) 7_565 .
Fe3 Fe2 N2 Fe1 -48.08(6) . .
N6 Fe1 N2 C21 -16.2(2) . .
N7 Fe1 N2 C21 70.5(2) . .
N1 Fe1 N2 C21 160.41(19) . .
Fe2 Fe1 N2 C21 -109.2(2) . .
Fe3 Fe1 N2 C21 -151.54(18) 7_565 .
Fe2 Fe1 N2 C21 -102.40(19) 7_565 .
Fe3 Fe1 N2 C21 -61.24(18) . .
N6 Fe1 N2 C4 -144.16(19) . .
N7 Fe1 N2 C4 -57.5(2) . .
N1 Fe1 N2 C4 32.4(2) . .
Fe2 Fe1 N2 C4 122.8(2) . .
Fe3 Fe1 N2 C4 80.47(19) 7_565 .
Fe2 Fe1 N2 C4 129.61(16) 7_565 .
Fe3 Fe1 N2 C4 170.77(18) . .
N6 Fe1 N2 Fe2 93.07(9) . .
N7 Fe1 N2 Fe2 179.77(10) . .
N1 Fe1 N2 Fe2 -90.34(9) . .
Fe3 Fe1 N2 Fe2 -42.30(7) 7_565 .
Fe2 Fe1 N2 Fe2 6.84(14) 7_565 .
Fe3 Fe1 N2 Fe2 48.00(6) . .
N6 Fe3 N3 C31 -22.57(18) . .
N9 Fe3 N3 C31 65.35(18) . .
N1 Fe3 N3 C31 154.64(18) 7_565 .
Fe1 Fe3 N3 C31 -158.00(17) 7_565 .
Fe2 Fe3 N3 C31 -115.71(19) 7_565 .
Fe2 Fe3 N3 C31 -109.38(17) . .
Fe1 Fe3 N3 C31 -68.30(17) . .
N6 Fe3 N3 C5 -149.3(2) . .
N9 Fe3 N3 C5 -61.4(2) . .
N1 Fe3 N3 C5 27.9(2) 7_565 .
Fe1 Fe3 N3 C5 75.3(2) 7_565 .
Fe2 Fe3 N3 C5 117.6(2) 7_565 .
Fe2 Fe3 N3 C5 123.90(18) . .
Fe1 Fe3 N3 C5 165.0(2) . .
N6 Fe3 N3 Fe2 93.13(9) . 7_565
N9 Fe3 N3 Fe2 -178.95(9) . 7_565
N1 Fe3 N3 Fe2 -89.65(9) 7_565 7_565
Fe1 Fe3 N3 Fe2 -42.30(6) 7_565 7_565
Fe2 Fe3 N3 Fe2 6.32(13) . 7_565
Fe1 Fe3 N3 Fe2 47.41(6) . 7_565
N6 Fe1 N4 C16 153.45(19) . .
N7 Fe1 N4 C16 66.70(19) . .
N1 Fe1 N4 C16 -23.59(18) . .
Fe2 Fe1 N4 C16 -112.35(17) . .
Fe3 Fe1 N4 C16 -71.40(17) 7_565 .
Fe2 Fe1 N4 C16 -121.1(2) 7_565 .
Fe3 Fe1 N4 C16 -161.61(17) . .
N6 Fe1 N4 Fe2 -85.41(9) . 7_565
N7 Fe1 N4 Fe2 -172.16(10) . 7_565
N1 Fe1 N4 Fe2 97.55(9) . 7_565
Fe2 Fe1 N4 Fe2 8.78(14) . 7_565
Fe3 Fe1 N4 Fe2 49.73(7) 7_565 7_565
Fe3 Fe1 N4 Fe2 -40.48(7) . 7_565
N4 Fe2 N5 C26 153.44(19) 7_565 .
N2 Fe2 N5 C26 -24.01(19) . .
N8 Fe2 N5 C26 66.83(19) . .
Fe1 Fe2 N5 C26 -71.55(18) . .
Fe3 Fe2 N5 C26 -112.16(18) 7_565 .
Fe1 Fe2 N5 C26 -161.47(18) 7_565 .
Fe3 Fe2 N5 C26 -121.0(2) . .
N4 Fe2 N5 Fe3 -85.55(9) 7_565 .
N2 Fe2 N5 Fe3 97.00(10) . .
N8 Fe2 N5 Fe3 -172.17(9) . .
Fe1 Fe2 N5 Fe3 49.46(6) . .
Fe3 Fe2 N5 Fe3 8.85(14) 7_565 .
Fe1 Fe2 N5 Fe3 -40.46(7) 7_565 .
N6 Fe3 N5 C26 18.7(2) . .
N9 Fe3 N5 C26 -69.1(2) . .
N1 Fe3 N5 C26 -158.4(2) 7_565 .
Fe1 Fe3 N5 C26 154.3(2) 7_565 .
Fe2 Fe3 N5 C26 104.9(2) 7_565 .
Fe2 Fe3 N5 C26 113.5(2) . .
Fe1 Fe3 N5 C26 64.9(2) . .
N6 Fe3 N5 Fe2 -94.73(10) . .
N9 Fe3 N5 Fe2 177.40(9) . .
N1 Fe3 N5 Fe2 88.10(9) 7_565 .
Fe1 Fe3 N5 Fe2 40.88(7) 7_565 .
Fe2 Fe3 N5 Fe2 -8.54(13) 7_565 .
Fe1 Fe3 N5 Fe2 -48.60(6) . .
N3 Fe3 N6 C36 24.72(19) . .
N5 Fe3 N6 C36 -152.65(19) . .
N9 Fe3 N6 C36 -64.88(19) . .
Fe1 Fe3 N6 C36 113.27(17) 7_565 .
Fe2 Fe3 N6 C36 72.67(18) 7_565 .
Fe2 Fe3 N6 C36 162.20(18) . .
Fe1 Fe3 N6 C36 122.1(2) . .
N3 Fe3 N6 Fe1 -97.34(10) . .
N5 Fe3 N6 Fe1 85.29(10) . .
N9 Fe3 N6 Fe1 173.07(10) . .
Fe1 Fe3 N6 Fe1 -8.78(14) 7_565 .
Fe2 Fe3 N6 Fe1 -49.39(7) 7_565 .
Fe2 Fe3 N6 Fe1 40.14(7) . .
N4 Fe1 N6 C36 -18.4(2) . .
N7 Fe1 N6 C36 69.2(2) . .
N2 Fe1 N6 C36 158.1(2) . .
Fe2 Fe1 N6 C36 -154.71(19) . .
Fe3 Fe1 N6 C36 -105.2(2) 7_565 .
Fe2 Fe1 N6 C36 -64.95(19) 7_565 .
Fe3 Fe1 N6 C36 -113.9(2) . .
N4 Fe1 N6 Fe3 95.53(10) . .
N7 Fe1 N6 Fe3 -176.91(10) . .
N2 Fe1 N6 Fe3 -87.96(10) . .
Fe2 Fe1 N6 Fe3 -40.81(7) . .
Fe3 Fe1 N6 Fe3 8.71(14) 7_565 .
Fe2 Fe1 N6 Fe3 48.95(7) 7_565 .
N4 Fe1 N7 C71 35.9(13) . .
N6 Fe1 N7 C71 -53.6(13) . .
N1 Fe1 N7 C71 118.9(13) . .
N2 Fe1 N7 C71 -145.3(13) . .
Fe2 Fe1 N7 C71 -145.1(12) . .
Fe3 Fe1 N7 C71 120.4(12) 7_565 .
Fe2 Fe1 N7 C71 28.0(13) 7_565 .
Fe3 Fe1 N7 C71 -56.6(13) . .
N5 Fe2 N8 C81 51.5(11) . .
N4 Fe2 N8 C81 -37.9(11) 7_565 .
N2 Fe2 N8 C81 134.4(11) . .
N3 Fe2 N8 C81 -130.0(11) 7_565 .
Fe1 Fe2 N8 C81 136.6(10) . .
Fe3 Fe2 N8 C81 -129.5(11) 7_565 .
Fe1 Fe2 N8 C81 -41.2(11) 7_565 .
Fe3 Fe2 N8 C81 43.6(11) . .
N6 Fe3 N9 C91 -3.0(14) . .
N3 Fe3 N9 C91 -85.9(14) . .
N5 Fe3 N9 C91 86.7(14) . .
N1 Fe3 N9 C91 178.4(14) 7_565 .
Fe2 Fe3 N9 C91 -87.1(14) 7_565 .
Fe2 Fe3 N9 C91 89.2(14) . .
C11 N1 C3 C2 171.9(2) . .
Fe1 N1 C3 C2 44.2(3) . .
Fe3 N1 C3 C2 -56.3(3) 7_565 .
C4 C2 C3 N1 -59.8(3) . .
C5 C2 C3 N1 68.5(3) 7_565 .
C1 C2 C3 N1 -175.5(2) . .
C21 N2 C4 C2 172.1(2) . .
Fe2 N2 C4 C2 44.7(3) . .
Fe1 N2 C4 C2 -56.4(3) . .
C5 C2 C4 N2 -59.8(3) 7_565 .
C3 C2 C4 N2 68.2(3) . .
C1 C2 C4 N2 -175.9(2) . .
C31 N3 C5 C2 -171.7(2) . 7_565
Fe3 N3 C5 C2 -44.6(3) . 7_565
Fe2 N3 C5 C2 56.1(3) 7_565 7_565
C3 N1 C11 C12 30.2(4) . .
Fe1 N1 C11 C12 164.5(2) . .
Fe3 N1 C11 C12 -102.0(3) 7_565 .
C3 N1 C11 C16 -149.6(2) . .
Fe1 N1 C11 C16 -15.3(3) . .
Fe3 N1 C11 C16 78.2(3) 7_565 .
C16 C11 C12 C13 0.9(4) . .
N1 C11 C12 C13 -178.8(3) . .
C11 C12 C13 C14 1.4(4) . .
C12 C13 C14 C15 -1.5(4) . .
C13 C14 C15 C16 -0.8(4) . .
C14 C15 C16 C11 3.1(4) . .
C14 C15 C16 N4 -176.8(3) . .
C12 C11 C16 C15 -3.2(4) . .
N1 C11 C16 C15 176.6(2) . .
C12 C11 C16 N4 176.7(2) . .
N1 C11 C16 N4 -3.5(3) . .
Fe1 N4 C16 C15 -158.7(2) . .
Fe2 N4 C16 C15 100.8(3) 7_565 .
Fe1 N4 C16 C11 21.3(3) . .
Fe2 N4 C16 C11 -79.1(3) 7_565 .
C4 N2 C21 C22 31.3(4) . .
Fe2 N2 C21 C22 165.3(2) . .
Fe1 N2 C21 C22 -100.8(3) . .
C4 N2 C21 C26 -148.7(3) . .
Fe2 N2 C21 C26 -14.7(3) . .
Fe1 N2 C21 C26 79.3(3) . .
C26 C21 C22 C23 3.4(4) . .
N2 C21 C22 C23 -176.6(3) . .
C21 C22 C23 C24 0.6(5) . .
C22 C23 C24 C25 -3.2(5) . .
C23 C24 C25 C26 1.7(5) . .
C24 C25 C26 N5 -178.0(3) . .
C24 C25 C26 C21 2.4(4) . .
Fe2 N5 C26 C25 -157.3(2) . .
Fe3 N5 C26 C25 102.3(3) . .
Fe2 N5 C26 C21 22.2(3) . .
Fe3 N5 C26 C21 -78.1(3) . .
C22 C21 C26 C25 -5.0(4) . .
N2 C21 C26 C25 175.0(3) . .
C22 C21 C26 N5 175.5(3) . .
N2 C21 C26 N5 -4.6(4) . .
C5 N3 C31 C32 -27.9(4) . .
Fe3 N3 C31 C32 -162.0(2) . .
Fe2 N3 C31 C32 104.3(3) 7_565 .
C5 N3 C31 C36 150.9(2) . .
Fe3 N3 C31 C36 16.8(3) . .
Fe2 N3 C31 C36 -76.9(3) 7_565 .
C36 C31 C32 C33 -1.0(4) . .
N3 C31 C32 C33 177.8(3) . .
C31 C32 C33 C34 -0.5(5) . .
C32 C33 C34 C35 1.1(5) . .
C33 C34 C35 C36 -0.2(4) . .
C34 C35 C36 C31 -1.2(4) . .
C34 C35 C36 N6 178.8(3) . .
C32 C31 C36 C35 1.8(4) . .
N3 C31 C36 C35 -177.0(3) . .
C32 C31 C36 N6 -178.2(3) . .
N3 C31 C36 N6 2.9(4) . .
Fe3 N6 C36 C35 158.0(2) . .
Fe1 N6 C36 C35 -100.6(3) . .
Fe3 N6 C36 C31 -21.9(3) . .
Fe1 N6 C36 C31 79.5(3) . .
